data_7109185
loop_
_publ_author_name
'Yi-Hsuan Lai'
'Chia-Yu Lin'
'Yaokang Lv'
'Timothy King'
'Alexander Steiner'
'Nicoleta Muresan'
'LiHua Gan'
'Dominic Wright'
'Erwin Reisner'

_publ_section_title
;
 Facile assembly of an efficient CoOx water oxidation electrocatalyst from
 Co-containing polyoxotitanate nanocages
;
_journal_name_full 'Chem. Commun.'
_journal_page_first 4331
_journal_paper_doi 10.1039/c2cc34934e
_journal_volume 49
_journal_year 2013
_chemical_formula_moiety 'C51 H119 Co I O31 Ti11, (C3 H8 O)0.5'
_chemical_formula_sum 'C52.5 H123 Co I O31.5 Ti11'
_chemical_formula_weight 1971.24
_chemical_name_systematic
;
?
;
_space_group_IT_number 7
_symmetry_cell_setting monoclinic
_symmetry_space_group_name_Hall 'P -2yac'
_symmetry_space_group_name_H-M 'P 1 n 1'
_atom_sites_solution_hydrogens geom
_atom_sites_solution_primary direct
_atom_sites_solution_secondary difmap
_audit_creation_method SHELXL-97
_cell_angle_alpha 90.00
_cell_angle_beta 90.191(7)
_cell_angle_gamma 90.00
_cell_formula_units_Z 2
_cell_length_a 14.917(6)
_cell_length_b 13.821(5)
_cell_length_c 20.851(8)
_cell_volume 4299(3)
_computing_structure_refinement 'SHELXL-97 (Sheldrick, 2008)'
_computing_structure_solution 'SHELXS-97 (Sheldrick, 2008)'
_diffrn_ambient_temperature 100(2)
_diffrn_measured_fraction_theta_full 0.897
_diffrn_measured_fraction_theta_max 0.897
_diffrn_measurement_device_type 'Bruker Smart Apex'
_diffrn_measurement_method \w
_diffrn_radiation_monochromator graphite
_diffrn_radiation_source 'fine-focus sealed tube'
_diffrn_radiation_type MoK\a
_diffrn_radiation_wavelength 0.71073
_diffrn_reflns_av_R_equivalents 0.1267
_diffrn_reflns_av_sigmaI/netI 0.3095
_diffrn_reflns_limit_h_max 14
_diffrn_reflns_limit_h_min -14
_diffrn_reflns_limit_k_max 13
_diffrn_reflns_limit_k_min -13
_diffrn_reflns_limit_l_max 20
_diffrn_reflns_limit_l_min -20
_diffrn_reflns_number 19194
_diffrn_reflns_theta_full 20.85
_diffrn_reflns_theta_max 20.85
_diffrn_reflns_theta_min 1.68
_exptl_absorpt_coefficient_mu 1.577
_exptl_absorpt_correction_T_max 0.7463
_exptl_absorpt_correction_T_min 0.5525
_exptl_absorpt_correction_type multi-scan
_exptl_absorpt_process_details SADABS
_exptl_crystal_colour blue
_exptl_crystal_density_diffrn 1.523
_exptl_crystal_density_method 'not measured'
_exptl_crystal_description prism
_exptl_crystal_F_000 2024
_exptl_crystal_size_max 0.08
_exptl_crystal_size_mid 0.05
_exptl_crystal_size_min 0.05
_refine_diff_density_max 0.872
_refine_diff_density_min -0.671
_refine_diff_density_rms 0.117
_refine_ls_abs_structure_details 'Flack H D (1983), Acta Cryst. A39, 876-881'
_refine_ls_abs_structure_Flack 0.30(6)
_refine_ls_extinction_method none
_refine_ls_goodness_of_fit_ref 0.748
_refine_ls_hydrogen_treatment constr
_refine_ls_matrix_type full
_refine_ls_number_parameters 463
_refine_ls_number_reflns 7985
_refine_ls_number_restraints 1450
_refine_ls_restrained_S_all 0.748
_refine_ls_R_factor_all 0.1420
_refine_ls_R_factor_gt 0.0751
_refine_ls_shift/su_max 0.000
_refine_ls_shift/su_mean 0.000
_refine_ls_structure_factor_coef Fsqd
_refine_ls_weighting_details 'calc w=1/[\s^2^(Fo^2^)+(0.0000P)^2^+0.0000P] where P=(Fo^2^+2Fc^2^)/3'
_refine_ls_weighting_scheme calc
_refine_ls_wR_factor_gt 0.1824
_refine_ls_wR_factor_ref 0.2250
_reflns_number_gt 3947
_reflns_number_total 7985
_reflns_threshold_expression >2sigma(I)
_cod_data_source_file c2cc34934e_1_2.txt
_cod_data_source_block dom3pn
_cod_original_sg_symbol_H-M Pn
_cod_original_formula_sum 'C52.50 H123 Co I O31.50 Ti11'
_cod_database_code 7109185

loop_
_symmetry_equiv_pos_as_xyz
'x, y, z'
'x+1/2, -y, z+1/2'

loop_
_atom_site_label
_atom_site_type_symbol
_atom_site_fract_x
_atom_site_fract_y
_atom_site_fract_z
_atom_site_U_iso_or_equiv
_atom_site_adp_type
_atom_site_occupancy
_atom_site_symmetry_multiplicity
_atom_site_calc_flag
_atom_site_refinement_flags
I1 I -0.37696(15) 0.45417(15) 0.26214(11) 0.0743(7) Uani 1 1 d .
Ti1 Ti -0.1323(3) 0.5781(3) 0.1242(2) 0.0299(12) Uani 1 1 d .
Ti2 Ti 0.0204(3) 0.7149(3) 0.1145(2) 0.0276(11) Uani 1 1 d .
Ti3 Ti 0.0111(3) 0.9004(3) 0.1854(2) 0.0254(11) Uani 1 1 d .
Ti4 Ti -0.1187(3) 0.9175(3) 0.29414(19) 0.0240(11) Uani 1 1 d .
Ti5 Ti -0.2726(3) 0.7791(3) 0.3002(2) 0.0278(12) Uani 1 1 d .
Ti6 Ti -0.0240(3) 0.5490(3) 0.24431(19) 0.0288(11) Uani 1 1 d .
Ti7 Ti 0.0629(3) 0.7447(3) 0.2829(2) 0.0288(12) Uani 1 1 d .
Ti8 Ti -0.1099(3) 0.6738(3) 0.3521(2) 0.0265(11) Uani 1 1 d .
Ti9 Ti -0.3109(3) 0.7459(3) 0.1376(2) 0.0316(12) Uani 1 1 d .
Ti10 Ti -0.2256(3) 0.9447(3) 0.17158(19) 0.0259(11) Uani 1 1 d .
Ti11 Ti -0.1430(3) 0.8198(3) 0.0630(2) 0.0279(11) Uani 1 1 d .
Co1 Co -0.2572(2) 0.5831(2) 0.23475(17) 0.0392(10) Uani 1 1 d .
O1 O -0.0518(10) 0.6821(10) 0.2661(7) 0.030(4) Uiso 1 1 d .
O3 O -0.1396(10) 0.5230(11) 0.2087(7) 0.035(4) Uiso 1 1 d .
O2 O -0.1946(9) 0.8114(9) 0.1485(6) 0.015(3) Uiso 1 1 d .
O4 O -0.0055(10) 0.5980(10) 0.1545(7) 0.026(4) Uiso 1 1 d .
O5 O 0.0721(9) 0.7709(9) 0.1892(7) 0.017(4) Uiso 1 1 d .
O6 O -0.0024(9) 0.8751(9) 0.2784(7) 0.019(4) Uiso 1 1 d .
O7 O -0.1498(10) 0.8094(10) 0.3436(7) 0.030(4) Uiso 1 1 d .
O8 O -0.2233(9) 0.6484(10) 0.3152(7) 0.020(4) Uiso 1 1 d .
O9 O -0.2498(11) 0.6258(11) 0.1392(8) 0.035(4) Uiso 1 1 d .
O10 O -0.0916(10) 0.6890(10) 0.0746(7) 0.025(4) Uiso 1 1 d .
O11 O -0.0241(10) 0.8454(10) 0.1073(7) 0.025(4) Uiso 1 1 d .
O12 O -0.1017(8) 0.9610(10) 0.2038(6) 0.020(3) Uiso 1 1 d .
O13 O -0.2377(10) 0.9003(10) 0.2616(7) 0.025(4) Uiso 1 1 d .
O14 O -0.3243(11) 0.7268(11) 0.2279(8) 0.036(5) Uiso 1 1 d .
O15 O -0.0644(10) 0.5370(11) 0.3344(7) 0.043(4) Uiso 1 1 d DU
C150 C -0.0712(13) 0.4566(14) 0.3756(11) 0.063(8) Uiso 1 1 d DU
H150 H -0.0973 0.4797 0.4158 0.076 Uiso 1 1 calc R
C151 C 0.0170(14) 0.4105(17) 0.3919(13) 0.057(8) Uiso 1 1 d DU
H15A H 0.0563 0.4581 0.4103 0.086 Uiso 1 1 calc R
H15B H 0.0436 0.3846 0.3537 0.086 Uiso 1 1 calc R
H15C H 0.0077 0.3592 0.4223 0.086 Uiso 1 1 calc R
C152 C -0.1363(15) 0.3859(16) 0.3471(14) 0.058(8) Uiso 1 1 d DU
H15D H -0.1916 0.4184 0.3374 0.087 Uiso 1 1 calc R
H15E H -0.1473 0.3347 0.3773 0.087 Uiso 1 1 calc R
H15F H -0.1117 0.3592 0.3085 0.087 Uiso 1 1 calc R
O16 O 0.0986(10) 0.6049(10) 0.2672(8) 0.036(4) Uiso 1 1 d U
C160 C 0.187(2) 0.550(2) 0.2629(15) 0.068(8) Uiso 1 1 d U
H160 H 0.1762 0.4803 0.2567 0.082 Uiso 1 1 calc R
C161 C 0.2370(17) 0.5943(17) 0.2049(12) 0.042(7) Uiso 1 1 d U
H16A H 0.2055 0.5790 0.1660 0.064 Uiso 1 1 calc R
H16B H 0.2965 0.5682 0.2030 0.064 Uiso 1 1 calc R
H16C H 0.2401 0.6633 0.2099 0.064 Uiso 1 1 calc R
C162 C 0.236(2) 0.569(2) 0.3244(14) 0.068(9) Uiso 1 1 d U
H16D H 0.2044 0.5408 0.3596 0.103 Uiso 1 1 calc R
H16E H 0.2413 0.6377 0.3309 0.103 Uiso 1 1 calc R
H16F H 0.2952 0.5413 0.3220 0.103 Uiso 1 1 calc R
O17 O 0.0148(10) 0.7257(10) 0.3705(6) 0.027(4) Uiso 1 1 d DU
C170 C 0.0569(14) 0.7571(13) 0.4264(8) 0.034(6) Uiso 1 1 d DU
H170 H 0.1157 0.7823 0.4139 0.041 Uiso 1 1 calc R
C171 C 0.005(2) 0.8399(17) 0.4543(13) 0.076(10) Uiso 1 1 d DU
H17A H -0.0024 0.8892 0.4224 0.114 Uiso 1 1 calc R
H17B H 0.0377 0.8660 0.4902 0.114 Uiso 1 1 calc R
H17C H -0.0523 0.8175 0.4683 0.114 Uiso 1 1 calc R
C172 C 0.073(2) 0.6800(19) 0.4735(12) 0.093(12) Uiso 1 1 d DU
H17D H 0.1057 0.6283 0.4537 0.139 Uiso 1 1 calc R
H17E H 0.0165 0.6559 0.4888 0.139 Uiso 1 1 calc R
H17F H 0.1069 0.7054 0.5089 0.139 Uiso 1 1 calc R
O18 O -0.3434(8) 0.8849(10) 0.1461(7) 0.026(4) Uiso 1 1 d DU
C180 C -0.4252(10) 0.9345(14) 0.1490(8) 0.028(6) Uiso 1 1 d DU
H180 H -0.4118 1.0027 0.1578 0.034 Uiso 1 1 calc R
C181 C -0.4815(17) 0.898(2) 0.2028(11) 0.074(10) Uiso 1 1 d DU
H18A H -0.4485 0.9022 0.2423 0.110 Uiso 1 1 calc R
H18B H -0.4973 0.8314 0.1949 0.110 Uiso 1 1 calc R
H18C H -0.5351 0.9359 0.2059 0.110 Uiso 1 1 calc R
C182 C -0.4721(17) 0.930(2) 0.0859(10) 0.072(10) Uiso 1 1 d DU
H18D H -0.4333 0.9541 0.0530 0.108 Uiso 1 1 calc R
H18E H -0.5256 0.9683 0.0875 0.108 Uiso 1 1 calc R
H18F H -0.4877 0.8639 0.0766 0.108 Uiso 1 1 calc R
O19 O -0.2662(10) 0.7726(10) 0.0447(6) 0.033(4) Uiso 1 1 d DU
C190 C -0.3017(16) 0.7421(12) -0.0148(8) 0.044(7) Uiso 1 1 d DU
H190 H -0.3624 0.7193 -0.0053 0.052 Uiso 1 1 calc R
C191 C -0.3140(16) 0.8248(13) -0.0605(9) 0.039(7) Uiso 1 1 d DU
H19A H -0.3452 0.8764 -0.0394 0.058 Uiso 1 1 calc R
H19B H -0.3482 0.8036 -0.0970 0.058 Uiso 1 1 calc R
H19C H -0.2564 0.8474 -0.0745 0.058 Uiso 1 1 calc R
C192 C -0.2540(19) 0.6565(15) -0.0422(12) 0.063(9) Uiso 1 1 d DU
H19D H -0.2489 0.6071 -0.0101 0.095 Uiso 1 1 calc R
H19E H -0.1952 0.6756 -0.0559 0.095 Uiso 1 1 calc R
H19F H -0.2872 0.6320 -0.0782 0.095 Uiso 1 1 calc R
O20 O -0.1796(8) 0.9568(9) 0.0805(6) 0.021(3) Uiso 1 1 d DU
C200 C -0.1680(11) 1.0393(12) 0.0417(9) 0.034(6) Uiso 1 1 d DU
H200 H -0.1428 1.0171 0.0009 0.041 Uiso 1 1 calc R
C201 C -0.1007(16) 1.1073(16) 0.0711(14) 0.068(9) Uiso 1 1 d DU
H20A H -0.0458 1.0732 0.0793 0.102 Uiso 1 1 calc R
H20B H -0.1239 1.1321 0.1108 0.102 Uiso 1 1 calc R
H20C H -0.0896 1.1599 0.0422 0.102 Uiso 1 1 calc R
C202 C -0.2550(13) 1.0883(16) 0.0266(12) 0.048(8) Uiso 1 1 d DU
H20D H -0.2961 1.0422 0.0086 0.072 Uiso 1 1 calc R
H20E H -0.2449 1.1395 -0.0037 0.072 Uiso 1 1 calc R
H20F H -0.2798 1.1148 0.0652 0.072 Uiso 1 1 calc R
O21 O -0.1368(10) 0.4784(10) 0.0720(7) 0.038(4) Uiso 1 1 d DU
C210 C -0.1605(18) 0.3872(16) 0.0531(11) 0.091(10) Uiso 1 1 d DU
H210 H -0.1095 0.3463 0.0651 0.110 Uiso 1 1 calc R
C211 C -0.168(2) 0.378(2) -0.0177(10) 0.081(10) Uiso 1 1 d DU
H21A H -0.1140 0.4012 -0.0373 0.121 Uiso 1 1 calc R
H21B H -0.2181 0.4150 -0.0328 0.121 Uiso 1 1 calc R
H21C H -0.1766 0.3110 -0.0288 0.121 Uiso 1 1 calc R
C212 C -0.2373(18) 0.348(2) 0.0895(13) 0.083(10) Uiso 1 1 d DU
H21D H -0.2270 0.3568 0.1346 0.125 Uiso 1 1 calc R
H21E H -0.2437 0.2801 0.0805 0.125 Uiso 1 1 calc R
H21F H -0.2911 0.3812 0.0771 0.125 Uiso 1 1 calc R
O22 O 0.1067(10) 0.7037(10) 0.0571(7) 0.035(4) Uiso 1 1 d DU
C220 C 0.1544(13) 0.6420(13) 0.0184(9) 0.040(6) Uiso 1 1 d DU
H220 H 0.1902 0.5988 0.0456 0.048 Uiso 1 1 calc R
C221 C 0.215(2) 0.690(2) -0.0282(14) 0.114(13) Uiso 1 1 d DU
H22A H 0.2630 0.7207 -0.0056 0.170 Uiso 1 1 calc R
H22B H 0.1815 0.7378 -0.0519 0.170 Uiso 1 1 calc R
H22C H 0.2382 0.6427 -0.0573 0.170 Uiso 1 1 calc R
C222 C 0.088(2) 0.582(3) -0.0196(19) 0.19(2) Uiso 1 1 d DU
H22D H 0.0484 0.5487 0.0094 0.288 Uiso 1 1 calc R
H22E H 0.1197 0.5350 -0.0449 0.288 Uiso 1 1 calc R
H22F H 0.0536 0.6230 -0.0473 0.288 Uiso 1 1 calc R
O23 O 0.0956(9) 0.9837(10) 0.1727(7) 0.037(4) Uiso 1 1 d DU
C230 C 0.1771(13) 1.0034(14) 0.1416(11) 0.060(7) Uiso 1 1 d DU
H230 H 0.2163 1.0257 0.1765 0.072 Uiso 1 1 calc R
C231 C 0.2226(19) 0.9146(18) 0.1178(15) 0.100(11) Uiso 1 1 d DU
H23A H 0.2220 0.8660 0.1507 0.150 Uiso 1 1 calc R
H23B H 0.2834 0.9297 0.1068 0.150 Uiso 1 1 calc R
H23C H 0.1916 0.8909 0.0806 0.150 Uiso 1 1 calc R
C232 C 0.176(2) 1.0852(17) 0.0971(13) 0.082(9) Uiso 1 1 d DU
H23D H 0.1468 1.1395 0.1171 0.123 Uiso 1 1 calc R
H23E H 0.1433 1.0675 0.0590 0.123 Uiso 1 1 calc R
H23F H 0.2360 1.1025 0.0860 0.123 Uiso 1 1 calc R
O24 O -0.1182(9) 1.0184(9) 0.3444(6) 0.024(4) Uiso 1 1 d DU
C240 C -0.1496(11) 1.0777(13) 0.3944(8) 0.033(5) Uiso 1 1 d DU
H240 H -0.1865 1.1289 0.3753 0.040 Uiso 1 1 calc R
C241 C -0.0724(14) 1.1242(18) 0.4272(11) 0.058(8) Uiso 1 1 d DU
H24A H -0.0386 1.1612 0.3967 0.088 Uiso 1 1 calc R
H24B H -0.0347 1.0753 0.4458 0.088 Uiso 1 1 calc R
H24C H -0.0939 1.1663 0.4604 0.088 Uiso 1 1 calc R
C242 C -0.2076(15) 1.0203(17) 0.4389(10) 0.064(8) Uiso 1 1 d DU
H24D H -0.2571 0.9934 0.4154 0.096 Uiso 1 1 calc R
H24E H -0.2298 1.0618 0.4722 0.096 Uiso 1 1 calc R
H24F H -0.1729 0.9690 0.4577 0.096 Uiso 1 1 calc R
O25 O -0.3529(10) 0.8061(11) 0.3559(8) 0.043(5) Uiso 1 1 d DU
C250 C -0.4332(12) 0.7953(16) 0.3839(11) 0.048(7) Uiso 1 1 d DU
H250 H -0.4181 0.7744 0.4276 0.058 Uiso 1 1 calc R
C251 C -0.481(3) 0.708(3) 0.355(2) 0.19(2) Uiso 1 1 d DU
H25A H -0.4372 0.6593 0.3453 0.285 Uiso 1 1 calc R
H25B H -0.5118 0.7271 0.3172 0.285 Uiso 1 1 calc R
H25C H -0.5226 0.6830 0.3860 0.285 Uiso 1 1 calc R
C252 C -0.493(3) 0.877(3) 0.394(4) 0.31(4) Uiso 1 1 d DU
H25D H -0.4614 0.9285 0.4147 0.464 Uiso 1 1 calc R
H25E H -0.5426 0.8571 0.4204 0.464 Uiso 1 1 calc R
H25F H -0.5158 0.8990 0.3533 0.464 Uiso 1 1 calc R
O26 O 0.0234(11) 0.4284(10) 0.2320(7) 0.040(5) Uiso 1 1 d DU
C260 C 0.0170(14) 0.3456(11) 0.1953(8) 0.035(6) Uiso 1 1 d DU
H260 H -0.0456 0.3377 0.1818 0.041 Uiso 1 1 calc R
C261 C 0.0441(16) 0.2583(12) 0.2336(10) 0.049(7) Uiso 1 1 d DU
H26A H 0.0073 0.2535 0.2711 0.073 Uiso 1 1 calc R
H26B H 0.1058 0.2642 0.2462 0.073 Uiso 1 1 calc R
H26C H 0.0366 0.2012 0.2079 0.073 Uiso 1 1 calc R
C262 C 0.0742(16) 0.3536(16) 0.1367(9) 0.047(7) Uiso 1 1 d DU
H26D H 0.0570 0.4098 0.1126 0.071 Uiso 1 1 calc R
H26E H 0.0665 0.2969 0.1107 0.071 Uiso 1 1 calc R
H26F H 0.1360 0.3591 0.1493 0.071 Uiso 1 1 calc R
O27 O -0.4179(9) 0.7042(10) 0.1111(8) 0.034(4) Uiso 1 1 d DU
C270 C -0.4844(12) 0.6349(12) 0.1105(11) 0.046(6) Uiso 1 1 d DU
H270 H -0.4964 0.6193 0.1555 0.055 Uiso 1 1 calc R
C271 C -0.4516(15) 0.5436(13) 0.0805(11) 0.044(7) Uiso 1 1 d DU
H27A H -0.3959 0.5249 0.1001 0.065 Uiso 1 1 calc R
H27B H -0.4426 0.5537 0.0354 0.065 Uiso 1 1 calc R
H27C H -0.4951 0.4933 0.0866 0.065 Uiso 1 1 calc R
C272 C -0.5695(16) 0.672(2) 0.084(2) 0.150(18) Uiso 1 1 d DU
H27D H -0.5865 0.7299 0.1063 0.224 Uiso 1 1 calc R
H27E H -0.6155 0.6242 0.0886 0.224 Uiso 1 1 calc R
H27F H -0.5618 0.6868 0.0391 0.224 Uiso 1 1 calc R
O28 O -0.1404(11) 0.6520(11) 0.4336(7) 0.043(5) Uiso 1 1 d DU
C280 C -0.2079(14) 0.6448(14) 0.4779(9) 0.043(7) Uiso 1 1 d DU
H280 H -0.2600 0.6193 0.4547 0.051 Uiso 1 1 calc R
C281 C -0.192(2) 0.5775(18) 0.5325(12) 0.087(10) Uiso 1 1 d DU
H28A H -0.1733 0.5156 0.5163 0.131 Uiso 1 1 calc R
H28B H -0.2462 0.5700 0.5566 0.131 Uiso 1 1 calc R
H28C H -0.1458 0.6034 0.5598 0.131 Uiso 1 1 calc R
C282 C -0.2350(19) 0.7425(15) 0.5026(13) 0.080(9) Uiso 1 1 d DU
H28D H -0.2487 0.7843 0.4671 0.120 Uiso 1 1 calc R
H28E H -0.1867 0.7697 0.5272 0.120 Uiso 1 1 calc R
H28F H -0.2869 0.7359 0.5293 0.120 Uiso 1 1 calc R
O29 O -0.2642(9) 1.0641(9) 0.1855(6) 0.024(4) Uiso 1 1 d DU
C290 C -0.2907(12) 1.1491(12) 0.2137(9) 0.036(6) Uiso 1 1 d DU
H290 H -0.3252 1.1852 0.1815 0.043 Uiso 1 1 calc R
C291 C -0.3518(18) 1.131(2) 0.2694(13) 0.087(11) Uiso 1 1 d DU
H29A H -0.4022 1.0933 0.2555 0.130 Uiso 1 1 calc R
H29B H -0.3724 1.1918 0.2862 0.130 Uiso 1 1 calc R
H29C H -0.3198 1.0966 0.3023 0.130 Uiso 1 1 calc R
C292 C -0.2140(14) 1.2097(15) 0.2321(12) 0.057(7) Uiso 1 1 d DU
H29D H -0.1765 1.2202 0.1954 0.085 Uiso 1 1 calc R
H29E H -0.1801 1.1778 0.2651 0.085 Uiso 1 1 calc R
H29F H -0.2352 1.2708 0.2478 0.085 Uiso 1 1 calc R
O30 O 0.1663(10) 0.7950(10) 0.3060(8) 0.036(4) Uiso 1 1 d DU
C300 C 0.2356(12) 0.8500(14) 0.3325(11) 0.053(7) Uiso 1 1 d DU
H300 H 0.2532 0.8223 0.3740 0.063 Uiso 1 1 calc R
C301 C 0.204(2) 0.9522(16) 0.3422(16) 0.100(13) Uiso 1 1 d DU
H30A H 0.1535 0.9525 0.3705 0.150 Uiso 1 1 calc R
H30B H 0.1873 0.9796 0.3017 0.150 Uiso 1 1 calc R
H30C H 0.2518 0.9899 0.3608 0.150 Uiso 1 1 calc R
C302 C 0.3139(15) 0.847(2) 0.2878(15) 0.089(10) Uiso 1 1 d DU
H30D H 0.3342 0.7813 0.2834 0.134 Uiso 1 1 calc R
H30E H 0.3615 0.8861 0.3046 0.134 Uiso 1 1 calc R
H30F H 0.2960 0.8712 0.2465 0.134 Uiso 1 1 calc R
O31 O -0.1023(10) 0.8386(10) -0.0159(7) 0.033(4) Uiso 1 1 d DU
C310 C -0.0441(12) 0.8531(17) -0.0659(9) 0.044(7) Uiso 1 1 d DU
H310 H -0.0270 0.7869 -0.0774 0.052 Uiso 1 1 calc R
C311 C 0.0432(13) 0.897(2) -0.0475(13) 0.072(9) Uiso 1 1 d DU
H31A H 0.0623 0.8709 -0.0070 0.108 Uiso 1 1 calc R
H31B H 0.0365 0.9657 -0.0440 0.108 Uiso 1 1 calc R
H31C H 0.0870 0.8823 -0.0797 0.108 Uiso 1 1 calc R
C312 C -0.086(2) 0.889(3) -0.1256(13) 0.160(19) Uiso 1 1 d DU
H31D H -0.1421 0.8557 -0.1325 0.240 Uiso 1 1 calc R
H31E H -0.0470 0.8769 -0.1611 0.240 Uiso 1 1 calc R
H31F H -0.0971 0.9571 -0.1220 0.240 Uiso 1 1 calc R
O1S O 0.370(3) 0.325(3) 0.217(2) 0.119(17) Uiso 0.50 1 d PDU
C1S C 0.439(2) 0.264(2) 0.1988(16) 0.051(13) Uiso 0.50 1 d PDU
C2S C 0.410(3) 0.165(2) 0.180(2) 0.056(14) Uiso 0.50 1 d PDU
C3S C 0.497(2) 0.307(3) 0.1491(19) 0.039(12) Uiso 0.50 1 d PDU

loop_
_atom_site_aniso_label
_atom_site_aniso_U_11
_atom_site_aniso_U_22
_atom_site_aniso_U_33
_atom_site_aniso_U_23
_atom_site_aniso_U_13
_atom_site_aniso_U_12
I1 0.0727(13) 0.0780(14) 0.0724(14) 0.0019(12) 0.0052(10) -0.0154(12)
Ti1 0.033(3) 0.035(3) 0.021(3) -0.005(2) 0.001(2) -0.003(2)
Ti2 0.023(3) 0.043(3) 0.017(3) 0.001(2) 0.006(2) -0.001(2)
Ti3 0.023(2) 0.032(3) 0.021(3) -0.0039(19) 0.0072(19) -0.002(2)
Ti4 0.022(3) 0.034(3) 0.016(3) -0.0057(19) 0.0081(19) 0.003(2)
Ti5 0.026(3) 0.038(3) 0.019(3) -0.007(2) 0.004(2) -0.008(2)
Ti6 0.033(3) 0.033(3) 0.021(3) -0.001(2) 0.000(2) 0.001(2)
Ti7 0.023(3) 0.040(3) 0.023(3) -0.004(2) 0.004(2) 0.000(2)
Ti8 0.029(3) 0.036(3) 0.015(3) -0.006(2) 0.006(2) 0.000(2)
Ti9 0.020(3) 0.047(3) 0.028(3) -0.007(2) -0.004(2) -0.001(2)
Ti10 0.030(3) 0.029(3) 0.018(2) -0.004(2) 0.000(2) 0.005(2)
Ti11 0.028(3) 0.036(3) 0.020(3) 0.001(2) 0.002(2) 0.001(2)
Co1 0.037(2) 0.050(2) 0.030(2) -0.0032(17) 0.0099(17) -0.0111(18)

loop_
_atom_type_symbol
_atom_type_description
_atom_type_scat_dispersion_real
_atom_type_scat_dispersion_imag
_atom_type_scat_source
C C 0.0033 0.0016 'International Tables Vol C Tables 4.2.6.8 and 6.1.1.4'
H H 0.0000 0.0000 'International Tables Vol C Tables 4.2.6.8 and 6.1.1.4'
O O 0.0106 0.0060 'International Tables Vol C Tables 4.2.6.8 and 6.1.1.4'
Ti Ti 0.2776 0.4457 'International Tables Vol C Tables 4.2.6.8 and 6.1.1.4'
Co Co 0.3494 0.9721 'International Tables Vol C Tables 4.2.6.8 and 6.1.1.4'
I I -0.4742 1.8119 'International Tables Vol C Tables 4.2.6.8 and 6.1.1.4'

loop_
_geom_angle_atom_site_label_1
_geom_angle_atom_site_label_2
_geom_angle_atom_site_label_3
_geom_angle
O21 Ti1 O9 109.9(7)
O21 Ti1 O3 104.8(7)
O9 Ti1 O3 86.1(7)
O21 Ti1 O10 107.5(7)
O9 Ti1 O10 95.9(7)
O3 Ti1 O10 144.8(7)
O21 Ti1 O4 109.6(7)
O9 Ti1 O4 140.2(6)
O3 Ti1 O4 79.8(6)
O10 Ti1 O4 76.4(6)
O21 Ti1 Ti2 119.0(5)
O9 Ti1 Ti2 119.9(5)
O3 Ti1 Ti2 111.1(5)
O10 Ti1 Ti2 38.9(4)
O4 Ti1 Ti2 38.1(4)
O21 Ti1 Co1 118.4(5)
O9 Ti1 Co1 44.1(5)
O3 Ti1 Co1 42.3(4)
O10 Ti1 Co1 126.2(5)
O4 Ti1 Co1 110.2(5)
Ti2 Ti1 Co1 121.45(18)
O21 Ti1 Ti6 115.5(5)
O9 Ti1 Ti6 113.8(5)
O3 Ti1 Ti6 38.2(5)
O10 Ti1 Ti6 112.4(5)
O4 Ti1 Ti6 41.7(4)
Ti2 Ti1 Ti6 74.40(15)
Co1 Ti1 Ti6 72.13(14)
O22 Ti2 O4 112.4(7)
O22 Ti2 O10 109.2(7)
O4 Ti2 O10 81.3(6)
O22 Ti2 O5 107.2(7)
O4 Ti2 O5 94.1(6)
O10 Ti2 O5 142.2(6)
O22 Ti2 O11 106.3(7)
O4 Ti2 O11 140.9(7)
O10 Ti2 O11 80.8(6)
O5 Ti2 O11 79.7(6)
O22 Ti2 Ti3 116.7(5)
O4 Ti2 Ti3 121.2(5)
O10 Ti2 Ti3 109.8(5)
O5 Ti2 Ti3 42.1(4)
O11 Ti2 Ti3 38.1(4)
O22 Ti2 Ti1 123.5(5)
O4 Ti2 Ti1 41.9(5)
O10 Ti2 Ti1 40.1(4)
O5 Ti2 Ti1 120.9(4)
O11 Ti2 Ti1 109.7(5)
Ti3 Ti2 Ti1 118.68(18)
O22 Ti2 Ti11 112.8(6)
O4 Ti2 Ti11 114.0(5)
O10 Ti2 Ti11 39.5(4)
O5 Ti2 Ti11 114.7(4)
O11 Ti2 Ti11 41.2(4)
Ti3 Ti2 Ti11 73.95(16)
Ti1 Ti2 Ti11 73.29(16)
O23 Ti3 O11 109.8(6)
O23 Ti3 O12 112.3(6)
O11 Ti3 O12 96.1(6)
O23 Ti3 O6 110.2(6)
O11 Ti3 O6 138.7(6)
O12 Ti3 O6 77.9(6)
O23 Ti3 O5 105.6(6)
O11 Ti3 O5 78.3(6)
O12 Ti3 O5 141.2(6)
O6 Ti3 O5 81.5(6)
O23 Ti3 Ti2 117.6(5)
O11 Ti3 Ti2 39.4(4)
O12 Ti3 Ti2 121.3(4)
O6 Ti3 Ti2 109.9(4)
O5 Ti3 Ti2 39.3(4)
O23 Ti3 Ti4 122.5(5)
O11 Ti3 Ti4 120.7(5)
O12 Ti3 Ti4 41.0(4)
O6 Ti3 Ti4 37.4(4)
O5 Ti3 Ti4 109.6(4)
Ti2 Ti3 Ti4 118.53(17)
O23 Ti3 Ti7 112.8(5)
O11 Ti3 Ti7 111.3(5)
O12 Ti3 Ti7 113.3(4)
O6 Ti3 Ti7 41.5(4)
O5 Ti3 Ti7 40.0(4)
Ti2 Ti3 Ti7 73.20(15)
Ti4 Ti3 Ti7 73.45(15)
O24 Ti4 O6 110.9(6)
O24 Ti4 O7 107.9(7)
O6 Ti4 O7 94.5(6)
O24 Ti4 O13 108.3(6)
O6 Ti4 O13 139.7(6)
O7 Ti4 O13 82.2(6)
O24 Ti4 O12 109.0(6)
O6 Ti4 O12 78.8(6)
O7 Ti4 O12 142.4(6)
O13 Ti4 O12 79.8(6)
O24 Ti4 Ti5 119.2(5)
O6 Ti4 Ti5 121.4(4)
O7 Ti4 Ti5 43.6(5)
O13 Ti4 Ti5 39.1(4)
O12 Ti4 Ti5 109.4(4)
O24 Ti4 Ti3 121.1(5)
O6 Ti4 Ti3 40.2(4)
O7 Ti4 Ti3 121.0(5)
O13 Ti4 Ti3 108.9(5)
O12 Ti4 Ti3 39.1(4)
Ti5 Ti4 Ti3 118.65(17)
O24 Ti4 Ti10 114.1(5)
O6 Ti4 Ti10 112.2(5)
O7 Ti4 Ti10 115.6(5)
O13 Ti4 Ti10 39.8(4)
O12 Ti4 Ti10 40.1(4)
Ti5 Ti4 Ti10 73.33(15)
Ti3 Ti4 Ti10 73.23(15)
O25 Ti5 O14 110.5(8)
O25 Ti5 O13 106.5(7)
O14 Ti5 O13 96.5(7)
O25 Ti5 O8 110.7(7)
O14 Ti5 O8 85.7(6)
O13 Ti5 O8 139.3(6)
O25 Ti5 O7 106.1(7)
O14 Ti5 O7 143.2(7)
O13 Ti5 O7 76.6(6)
O8 Ti5 O7 77.8(6)
O25 Ti5 Ti4 115.3(6)
O14 Ti5 Ti4 122.5(5)
O13 Ti5 Ti4 38.7(4)
O8 Ti5 Ti4 107.8(4)
O7 Ti5 Ti4 38.3(4)
O25 Ti5 Ti8 115.1(6)
O14 Ti5 Ti8 116.0(5)
O13 Ti5 Ti8 110.4(5)
O8 Ti5 Ti8 37.4(4)
O7 Ti5 Ti8 40.4(4)
Ti4 Ti5 Ti8 73.03(16)
O25 Ti5 Co1 123.6(6)
O14 Ti5 Co1 46.7(5)
O13 Ti5 Co1 124.4(5)
O8 Ti5 Co1 39.5(4)
O7 Ti5 Co1 107.8(4)
Ti4 Ti5 Co1 119.42(17)
Ti8 Ti5 Co1 70.76(14)
O26 Ti6 O3 97.1(7)
O26 Ti6 O1 168.6(7)
O3 Ti6 O1 94.3(7)
O26 Ti6 O15 100.1(7)
O3 Ti6 O15 94.3(7)
O1 Ti6 O15 77.9(7)
O26 Ti6 O4 97.0(6)
O3 Ti6 O4 80.1(6)
O1 Ti6 O4 85.9(6)
O15 Ti6 O4 162.5(6)
O26 Ti6 O16 91.8(7)
O3 Ti6 O16 165.9(7)
O1 Ti6 O16 77.2(6)
O15 Ti6 O16 94.9(7)
O4 Ti6 O16 88.0(6)
O26 Ti6 Ti1 102.3(5)
O3 Ti6 Ti1 38.6(5)
O1 Ti6 Ti1 87.3(5)
O15 Ti6 Ti1 129.6(5)
O4 Ti6 Ti1 41.7(4)
O16 Ti6 Ti1 128.6(5)
O26 Ti6 Ti7 132.0(5)
O3 Ti6 Ti7 129.8(5)
O1 Ti6 Ti7 37.1(5)
O15 Ti6 Ti7 87.4(5)
O4 Ti6 Ti7 83.7(4)
O16 Ti6 Ti7 40.2(4)
Ti1 Ti6 Ti7 108.82(18)
O26 Ti6 Ti8 140.0(5)
O3 Ti6 Ti8 90.6(5)
O1 Ti6 Ti8 38.4(5)
O15 Ti6 Ti8 40.0(4)
O4 Ti6 Ti8 123.0(4)
O16 Ti6 Ti8 89.5(5)
Ti1 Ti6 Ti8 107.84(18)
Ti7 Ti6 Ti8 60.16(14)
O30 Ti7 O1 174.0(8)
O30 Ti7 O17 97.0(7)
O1 Ti7 O17 77.7(6)
O30 Ti7 O5 97.6(7)
O1 Ti7 O5 88.1(6)
O17 Ti7 O5 162.5(6)
O30 Ti7 O16 101.0(7)
O1 Ti7 O16 77.2(6)
O17 Ti7 O16 96.8(6)
O5 Ti7 O16 89.8(6)
O30 Ti7 O6 94.7(6)
O1 Ti7 O6 88.0(6)
O17 Ti7 O6 89.2(6)
O5 Ti7 O6 80.1(6)
O16 Ti7 O6 162.4(6)
O30 Ti7 Ti3 97.1(5)
O1 Ti7 Ti3 88.5(5)
O17 Ti7 Ti3 127.9(4)
O5 Ti7 Ti3 40.4(4)
O16 Ti7 Ti3 128.9(5)
O6 Ti7 Ti3 39.8(4)
O30 Ti7 Ti6 141.3(5)
O1 Ti7 Ti6 36.9(4)
O17 Ti7 Ti6 88.4(4)
O5 Ti7 Ti6 86.2(4)
O16 Ti7 Ti6 40.4(4)
O6 Ti7 Ti6 123.8(4)
Ti3 Ti7 Ti6 109.64(17)
O30 Ti7 Ti8 136.4(6)
O1 Ti7 Ti8 38.4(5)
O17 Ti7 Ti8 39.6(4)
O5 Ti7 Ti8 124.8(4)
O16 Ti7 Ti8 89.6(5)
O6 Ti7 Ti8 84.5(4)
Ti3 Ti7 Ti8 108.76(17)
Ti6 Ti7 Ti8 60.04(13)
O28 Ti8 O8 97.2(7)
O28 Ti8 O7 99.7(7)
O8 Ti8 O7 82.5(6)
O28 Ti8 O1 167.5(7)
O8 Ti8 O1 92.1(6)
O7 Ti8 O1 89.8(6)
O28 Ti8 O17 96.7(7)
O8 Ti8 O17 164.1(6)
O7 Ti8 O17 87.5(6)
O1 Ti8 O17 75.5(6)
O28 Ti8 O15 95.8(7)
O8 Ti8 O15 93.0(6)
O7 Ti8 O15 164.3(7)
O1 Ti8 O15 75.3(6)
O17 Ti8 O15 93.3(6)
O28 Ti8 Ti5 102.4(5)
O8 Ti8 Ti5 39.4(4)
O7 Ti8 Ti5 43.1(5)
O1 Ti8 Ti5 90.1(5)
O17 Ti8 Ti5 129.1(4)
O15 Ti8 Ti5 130.3(5)
O28 Ti8 Ti6 134.5(5)
O8 Ti8 Ti6 88.5(4)
O7 Ti8 Ti6 125.8(5)
O1 Ti8 Ti6 37.1(4)
O17 Ti8 Ti6 87.3(4)
O15 Ti8 Ti6 38.6(4)
Ti5 Ti8 Ti6 109.87(18)
O28 Ti8 Ti7 135.0(6)
O8 Ti8 Ti7 127.7(5)
O7 Ti8 Ti7 84.8(5)
O1 Ti8 Ti7 37.3(4)
O17 Ti8 Ti7 38.5(4)
O15 Ti8 Ti7 86.1(5)
Ti5 Ti8 Ti7 110.28(17)
Ti6 Ti8 Ti7 59.80(14)
O27 Ti9 O9 98.7(7)
O27 Ti9 O14 99.4(8)
O9 Ti9 O14 85.0(7)
O27 Ti9 O2 166.4(7)
O9 Ti9 O2 88.7(6)
O14 Ti9 O2 92.6(6)
O27 Ti9 O18 97.0(6)
O9 Ti9 O18 164.2(7)
O14 Ti9 O18 91.1(6)
O2 Ti9 O18 76.2(5)
O27 Ti9 O19 93.4(7)
O9 Ti9 O19 91.0(6)
O14 Ti9 O19 167.1(7)
O2 Ti9 O19 75.0(6)
O18 Ti9 O19 89.5(6)
O27 Ti9 Ti10 136.2(5)
O9 Ti9 Ti10 125.0(5)
O14 Ti9 Ti10 86.7(5)
O2 Ti9 Ti10 37.6(4)
O18 Ti9 Ti10 39.3(4)
O19 Ti9 Ti10 85.6(4)
O27 Ti9 Ti11 132.1(6)
O9 Ti9 Ti11 84.8(5)
O14 Ti9 Ti11 128.5(5)
O2 Ti9 Ti11 36.8(4)
O18 Ti9 Ti11 85.7(4)
O19 Ti9 Ti11 38.7(4)
Ti10 Ti9 Ti11 59.77(13)
O27 Ti9 Co1 101.2(5)
O9 Ti9 Co1 40.2(5)
O14 Ti9 Co1 44.8(5)
O2 Ti9 Co1 91.8(4)
O18 Ti9 Co1 134.3(5)
O19 Ti9 Co1 130.3(4)
Ti10 Ti9 Co1 112.58(17)
Ti11 Ti9 Co1 110.69(17)
O29 Ti10 O2 173.1(6)
O29 Ti10 O12 98.1(6)
O2 Ti10 O12 88.3(6)
O29 Ti10 O13 95.9(6)
O2 Ti10 O13 88.0(6)
O12 Ti10 O13 78.6(6)
O29 Ti10 O18 98.2(6)
O2 Ti10 O18 75.8(5)
O12 Ti10 O18 162.0(6)
O13 Ti10 O18 92.4(6)
O29 Ti10 O20 100.8(6)
O2 Ti10 O20 76.5(5)
O12 Ti10 O20 89.4(5)
O13 Ti10 O20 160.7(6)
O18 Ti10 O20 94.9(6)
O29 Ti10 Ti4 98.5(5)
O2 Ti10 Ti4 88.1(4)
O12 Ti10 Ti4 40.5(4)
O13 Ti10 Ti4 38.1(4)
O18 Ti10 Ti4 128.9(4)
O20 Ti10 Ti4 128.4(4)
O29 Ti10 Ti11 140.1(5)
O2 Ti10 Ti11 37.2(4)
O12 Ti10 Ti11 86.4(4)
O13 Ti10 Ti11 123.7(4)
O18 Ti10 Ti11 85.9(4)
O20 Ti10 Ti11 39.4(4)
Ti4 Ti10 Ti11 109.68(17)
O29 Ti10 Ti9 136.7(5)
O2 Ti10 Ti9 37.8(4)
O12 Ti10 Ti9 124.0(4)
O13 Ti10 Ti9 84.5(4)
O18 Ti10 Ti9 38.8(4)
O20 Ti10 Ti9 89.9(4)
Ti4 Ti10 Ti9 107.25(17)
Ti11 Ti10 Ti9 60.37(14)
O31 Ti11 O2 174.1(7)
O31 Ti11 O10 96.6(6)
O2 Ti11 O10 89.3(6)
O31 Ti11 O19 100.9(7)
O2 Ti11 O19 77.7(6)
O10 Ti11 O19 94.6(6)
O31 Ti11 O20 97.2(6)
O2 Ti11 O20 77.4(5)
O10 Ti11 O20 161.2(6)
O19 Ti11 O20 95.3(6)
O31 Ti11 O11 95.5(7)
O2 Ti11 O11 86.7(6)
O10 Ti11 O11 76.5(6)
O19 Ti11 O11 162.2(6)
O20 Ti11 O11 89.5(6)
O31 Ti11 Ti2 97.0(5)
O2 Ti11 Ti2 88.1(4)
O10 Ti11 Ti2 37.7(4)
O19 Ti11 Ti2 130.8(5)
O20 Ti11 Ti2 127.4(4)
O11 Ti11 Ti2 38.8(4)
O31 Ti11 Ti10 137.1(5)
O2 Ti11 Ti10 37.5(4)
O10 Ti11 Ti10 125.0(5)
O19 Ti11 Ti10 87.3(4)
O20 Ti11 Ti10 39.9(4)
O11 Ti11 Ti10 85.4(4)
Ti2 Ti11 Ti10 109.18(18)
O31 Ti11 Ti9 141.8(5)
O2 Ti11 Ti9 37.3(4)
O10 Ti11 Ti9 87.2(5)
O19 Ti11 Ti9 41.0(4)
O20 Ti11 Ti9 89.9(4)
O11 Ti11 Ti9 122.1(5)
Ti2 Ti11 Ti9 108.20(18)
Ti10 Ti11 Ti9 59.86(14)
O8 Co1 O3 101.3(6)
O8 Co1 O9 132.2(6)
O3 Co1 O9 79.1(6)
O8 Co1 O14 76.2(6)
O3 Co1 O14 137.8(6)
O9 Co1 O14 73.2(6)
O8 Co1 I1 107.6(4)
O3 Co1 I1 112.2(4)
O9 Co1 I1 116.4(5)
O14 Co1 I1 108.5(4)
O8 Co1 Ti1 120.8(4)
O3 Co1 Ti1 39.9(4)
O9 Co1 Ti1 39.5(4)
O14 Co1 Ti1 104.7(4)
I1 Co1 Ti1 126.19(16)
O8 Co1 Ti5 39.6(4)
O3 Co1 Ti5 123.7(5)
O9 Co1 Ti5 100.4(4)
O14 Co1 Ti5 36.9(4)
I1 Co1 Ti5 117.43(15)
Ti1 Co1 Ti5 114.69(16)
O8 Co1 Ti9 106.7(4)
O3 Co1 Ti9 110.1(5)
O9 Co1 Ti9 36.0(4)
O14 Co1 Ti9 37.3(4)
I1 Co1 Ti9 117.54(16)
Ti1 Co1 Ti9 70.99(14)
Ti5 Co1 Ti9 68.33(14)
Ti6 O1 Ti7 106.0(7)
Ti6 O1 Ti8 104.4(7)
Ti7 O1 Ti8 104.3(7)
Ti6 O3 Ti1 103.2(7)
Ti6 O3 Co1 127.1(8)
Ti1 O3 Co1 97.8(7)
Ti11 O2 Ti10 105.3(6)
Ti11 O2 Ti9 105.9(6)
Ti10 O2 Ti9 104.6(6)
Ti2 O4 Ti1 100.1(7)
Ti2 O4 Ti6 137.6(8)
Ti1 O4 Ti6 96.6(7)
Ti2 O5 Ti7 134.5(7)
Ti2 O5 Ti3 98.6(6)
Ti7 O5 Ti3 99.6(6)
Ti4 O6 Ti3 102.4(6)
Ti4 O6 Ti7 135.4(7)
Ti3 O6 Ti7 98.7(6)
Ti4 O7 Ti8 137.0(9)
Ti4 O7 Ti5 98.1(7)
Ti8 O7 Ti5 96.5(6)
Ti8 O8 Co1 131.2(7)
Ti8 O8 Ti5 103.1(6)
Co1 O8 Ti5 100.9(6)
Ti9 O9 Ti1 138.2(9)
Ti9 O9 Co1 103.9(7)
Ti1 O9 Co1 96.4(7)
Ti2 O10 Ti1 101.0(7)
Ti2 O10 Ti11 102.8(7)
Ti1 O10 Ti11 131.6(8)
Ti3 O11 Ti2 102.5(7)
Ti3 O11 Ti11 135.2(8)
Ti2 O11 Ti11 100.0(6)
Ti3 O12 Ti10 134.6(7)
Ti3 O12 Ti4 99.8(6)
Ti10 O12 Ti4 99.4(6)
Ti4 O13 Ti5 102.2(7)
Ti4 O13 Ti10 102.1(7)
Ti5 O13 Ti10 133.5(8)
Ti5 O14 Ti9 135.0(9)
Ti5 O14 Co1 96.3(7)
Ti9 O14 Co1 97.9(7)
C150 O15 Ti6 131.8(14)
C150 O15 Ti8 126.6(14)
Ti6 O15 Ti8 101.3(7)
O15 C150 C152 108.8(15)
O15 C150 C151 114.1(16)
C152 C150 C151 112.3(16)
C160 O16 Ti7 135.5(15)
C160 O16 Ti6 124.7(15)
Ti7 O16 Ti6 99.4(7)
C162 C160 O16 106(2)
C162 C160 C161 111(2)
O16 C160 C161 106(2)
C170 O17 Ti7 124.5(13)
C170 O17 Ti8 132.8(13)
Ti7 O17 Ti8 102.0(6)
O17 C170 C172 114.0(16)
O17 C170 C171 109.5(15)
C172 C170 C171 112.1(17)
C180 O18 Ti9 133.6(12)
C180 O18 Ti10 123.2(12)
Ti9 O18 Ti10 102.0(6)
O18 C180 C182 110.3(14)
O18 C180 C181 111.0(15)
C182 C180 C181 112.6(17)
C190 O19 Ti11 127.7(13)
C190 O19 Ti9 130.1(13)
Ti11 O19 Ti9 100.3(6)
O19 C190 C192 113.2(15)
O19 C190 C191 112.1(14)
C192 C190 C191 114.7(16)
C200 O20 Ti11 128.7(11)
C200 O20 Ti10 130.4(11)
Ti11 O20 Ti10 100.7(5)
O20 C200 C202 112.3(14)
O20 C200 C201 110.7(15)
C202 C200 C201 112.3(15)
C210 O21 Ti1 155.7(13)
O21 C210 C212 113.0(18)
O21 C210 C211 112.7(17)
C212 C210 C211 114.9(18)
C220 O22 Ti2 146.2(12)
O22 C220 C221 115.0(17)
O22 C220 C222 108.0(17)
C221 C220 C222 107.5(18)
C230 O23 Ti3 146.3(13)
O23 C230 C232 115.5(16)
O23 C230 C231 112.9(16)
C232 C230 C231 115.5(17)
C240 O24 Ti4 155.5(11)
O24 C240 C241 109.6(14)
O24 C240 C242 110.2(14)
C241 C240 C242 113.1(16)
C250 O25 Ti5 153.9(15)
O25 C250 C252 122(2)
O25 C250 C251 109.5(18)
C252 C250 C251 113(2)
C260 O26 Ti6 143.9(13)
O26 C260 C262 110.6(14)
O26 C260 C261 110.8(14)
C262 C260 C261 109.8(15)
C270 O27 Ti9 150.5(14)
O27 C270 C272 112.2(17)
O27 C270 C271 110.8(14)
C272 C270 C271 114.9(18)
C280 O28 Ti8 147.4(15)
O28 C280 C281 116.3(17)
O28 C280 C282 111.4(16)
C281 C280 C282 110.0(16)
C290 O29 Ti10 164.1(13)
O29 C290 C292 112.0(15)
O29 C290 C291 111.5(15)
C292 C290 C291 111.5(16)
C300 O30 Ti7 166.4(13)
O30 C300 C302 108.3(16)
O30 C300 C301 109.5(16)
C302 C300 C301 110.8(17)
C310 O31 Ti11 160.7(13)
O31 C310 C312 114.8(18)
O31 C310 C311 114.8(16)
C312 C310 C311 116.9(18)
O1S C1S C3S 112(2)
O1S C1S C2S 115(2)
C3S C1S C2S 111(2)

loop_
_geom_bond_atom_site_label_1
_geom_bond_atom_site_label_2
_geom_bond_distance
I1 Co1 2.589(4)
Ti1 O21 1.758(15)
Ti1 O9 1.901(17)
Ti1 O3 1.923(15)
Ti1 O10 1.947(15)
Ti1 O4 2.011(16)
Ti1 Ti2 2.967(6)
Ti1 Co1 2.970(5)
Ti1 Ti6 3.003(6)
Ti2 O22 1.767(14)
Ti2 O4 1.859(14)
Ti2 O10 1.899(15)
Ti2 O5 1.900(14)
Ti2 O11 1.929(15)
Ti2 Ti3 2.963(6)
Ti2 Ti11 3.030(6)
Ti3 O23 1.729(14)
Ti3 O11 1.871(15)
Ti3 O12 1.919(13)
Ti3 O6 1.980(14)
Ti3 O5 2.008(13)
Ti3 Ti4 2.995(6)
Ti3 Ti7 3.057(6)
Ti4 O24 1.743(12)
Ti4 O6 1.861(14)
Ti4 O7 1.875(15)
Ti4 O13 1.912(15)
Ti4 O12 1.995(13)
Ti4 Ti5 2.992(6)
Ti4 Ti10 3.031(6)
Ti5 O25 1.711(16)
Ti5 O14 1.839(17)
Ti5 O13 1.931(14)
Ti5 O8 1.975(14)
Ti5 O7 2.082(16)
Ti5 Ti8 3.028(6)
Ti5 Co1 3.042(5)
Ti6 O26 1.828(14)
Ti6 O3 1.909(15)
Ti6 O1 1.940(15)
Ti6 O15 1.982(16)
Ti6 O4 2.012(15)
Ti6 O16 2.039(16)
Ti6 Ti7 3.105(7)
Ti6 Ti8 3.113(6)
Ti7 O30 1.757(14)
Ti7 O1 1.948(16)
Ti7 O17 1.981(15)
Ti7 O5 1.994(14)
Ti7 O16 2.032(15)
Ti7 O6 2.051(14)
Ti7 Ti8 3.116(6)
Ti8 O28 1.786(15)
Ti8 O8 1.889(15)
Ti8 O7 1.975(15)
Ti8 O1 1.998(16)
Ti8 O17 2.029(15)
Ti8 O15 2.042(16)
Ti9 O27 1.784(14)
Ti9 O9 1.893(16)
Ti9 O14 1.913(17)
Ti9 O2 1.968(14)
Ti9 O18 1.989(14)
Ti9 O19 2.082(15)
Ti9 Ti10 3.108(6)
Ti9 Ti11 3.124(6)
Ti9 Co1 3.130(6)
Ti10 O29 1.771(13)
Ti10 O2 1.960(13)
Ti10 O12 1.978(13)
Ti10 O13 1.984(15)
Ti10 O18 2.011(14)
Ti10 O20 2.028(13)
Ti10 Ti11 3.105(6)
Ti11 O31 1.774(14)
Ti11 O2 1.947(13)
Ti11 O10 1.978(14)
Ti11 O19 1.986(16)
Ti11 O20 2.005(13)
Ti11 O11 2.027(15)
Co1 O8 1.970(14)
Co1 O3 2.017(15)
Co1 O9 2.080(16)
Co1 O14 2.228(16)
O15 C150 1.409(14)
C150 C152 1.498(14)
C150 C151 1.501(14)
O16 C160 1.52(3)
C160 C162 1.50(4)
C160 C161 1.55(4)
O17 C170 1.391(13)
C170 C172 1.469(14)
C170 C171 1.498(14)
O18 C180 1.401(13)
C180 C182 1.490(14)
C180 C181 1.493(14)
O19 C190 1.413(13)
C190 C192 1.495(14)
C190 C191 1.498(14)
O20 C200 1.409(13)
C200 C202 1.497(14)
C200 C201 1.504(14)
O21 C210 1.366(14)
C210 C212 1.481(14)
C210 C211 1.487(14)
O22 C220 1.375(13)
C220 C221 1.482(14)
C220 C222 1.517(15)
O23 C230 1.404(14)
C230 C232 1.464(14)
C230 C231 1.489(14)
O24 C240 1.407(13)
C240 C241 1.485(14)
C240 C242 1.498(14)
O25 C250 1.344(14)
C250 C252 1.457(15)
C250 C251 1.515(15)
O26 C260 1.380(13)
C260 C262 1.498(14)
C260 C261 1.502(14)
O27 C270 1.378(13)
C270 C272 1.478(14)
C270 C271 1.491(14)
O28 C280 1.371(13)
C280 C281 1.489(14)
C280 C282 1.502(14)
O29 C290 1.373(13)
C290 C292 1.468(14)
C290 C291 1.501(14)
O30 C300 1.397(14)
C300 C302 1.497(14)
C300 C301 1.502(14)
O31 C310 1.375(13)
C310 C312 1.477(14)
C310 C311 1.484(14)
O1S C1S 1.385(15)
C1S C3S 1.485(15)
C1S C2S 1.489(15)
